data_7158075
loop_
_publ_author_name
'Gao, Xing'
'Zhu, Dongyu'
'Jiang, Feng'
'Liao, Jianning'
'Wang, Wei'
'Wu, Yongjun'
'Zheng, Lufei'
'Guo, Hongchao'

_publ_section_title
;
 Palladium-catalyzed stereoselective (3 + 2) cycloaddition of
 vinylethylene carbonates with cyclic <i>N</i>-sulfonyl ketimines.
;
_journal_issue 22
_journal_name_full 'Organic &amp; biomolecular chemistry'
_journal_page_first 4877
_journal_page_last 4881
_journal_paper_doi 10.1039/d1ob00614b
_journal_volume 19
_journal_year 2021
_chemical_absolute_configuration ad
_chemical_formula_moiety 'C32 H26 Cl N O6 S'
_chemical_formula_sum 'C32 H26 Cl N O6 S'
_chemical_formula_weight 588.05
_space_group_crystal_system orthorhombic
_space_group_IT_number 19
_space_group_name_Hall 'P 2ac 2ab'
_space_group_name_H-M_alt 'P 21 21 21'
_atom_sites_solution_hydrogens geom
_atom_sites_solution_primary direct
_audit_creation_date 2019-04-16
_audit_creation_method
;
Olex2 1.2
(compiled 2018.05.29 svn.r3508 for OlexSys, GUI svn.r5506)
;
_audit_update_record
;
2019-05-15 deposited with the CCDC.	2021-05-10 downloaded from the CCDC.
;
_cell_angle_alpha 90
_cell_angle_beta 90
_cell_angle_gamma 90
_cell_formula_units_Z 4
_cell_length_a 9.7340(19)
_cell_length_b 11.144(2)
_cell_length_c 25.686(5)
_cell_measurement_reflns_used 6832
_cell_measurement_temperature 153(2)
_cell_measurement_theta_max 27.4855
_cell_measurement_theta_min 1.8274
_cell_volume 2786.3(9)
_computing_molecular_graphics 'Olex2 (Dolomanov et al., 2009)'
_computing_publication_material 'Olex2 (Dolomanov et al., 2009)'
_computing_structure_refinement 'ShelXL (Sheldrick, 2015)'
_computing_structure_solution 'ShelXS (Sheldrick, 2008)'
_diffrn_ambient_temperature 153.15
_diffrn_measured_fraction_theta_full 0.995
_diffrn_measured_fraction_theta_max 0.995
_diffrn_measurement_device_type 'multiwire proportional'
_diffrn_measurement_method 'phi and omega scans'
_diffrn_radiation_monochromator graphite
_diffrn_radiation_type MoK\a
_diffrn_radiation_wavelength 0.71073
_diffrn_reflns_av_R_equivalents 0.0492
_diffrn_reflns_av_unetI/netI 0.0603
_diffrn_reflns_Laue_measured_fraction_full 0.995
_diffrn_reflns_Laue_measured_fraction_max 0.995
_diffrn_reflns_limit_h_max 12
_diffrn_reflns_limit_h_min -11
_diffrn_reflns_limit_k_max 14
_diffrn_reflns_limit_k_min -9
_diffrn_reflns_limit_l_max 27
_diffrn_reflns_limit_l_min -33
_diffrn_reflns_number 17291
_diffrn_reflns_point_group_measured_fraction_full 0.994
_diffrn_reflns_point_group_measured_fraction_max 0.993
_diffrn_reflns_theta_full 25.242
_diffrn_reflns_theta_max 27.486
_diffrn_reflns_theta_min 3.000
_exptl_absorpt_coefficient_mu 0.260
_exptl_absorpt_correction_T_max 1.0000
_exptl_absorpt_correction_T_min 0.7215
_exptl_absorpt_correction_type multi-scan
_exptl_absorpt_process_details 'CrystalClear (Rigaku Inc., 2008)'
_exptl_crystal_colour colorless
_exptl_crystal_density_diffrn 1.402
_exptl_crystal_description plate
_exptl_crystal_F_000 1224
_exptl_crystal_size_max 0.21
_exptl_crystal_size_mid 0.2
_exptl_crystal_size_min 0.07
_refine_diff_density_max 0.249
_refine_diff_density_min -0.435
_refine_diff_density_rms 0.054
_refine_ls_abs_structure_details
;
 Flack x determined using 1855 quotients [(I+)-(I-)]/[(I+)+(I-)]
 (Parsons, Flack and Wagner, Acta Cryst. B69 (2013) 249-259).
;
_refine_ls_abs_structure_Flack 0.01(4)
_refine_ls_extinction_method none
_refine_ls_goodness_of_fit_ref 1.111
_refine_ls_hydrogen_treatment constr
_refine_ls_matrix_type full
_refine_ls_number_parameters 370
_refine_ls_number_reflns 6358
_refine_ls_number_restraints 0
_refine_ls_restrained_S_all 1.111
_refine_ls_R_factor_all 0.0663
_refine_ls_R_factor_gt 0.0593
_refine_ls_shift/su_max 0.000
_refine_ls_shift/su_mean 0.000
_refine_ls_structure_factor_coef Fsqd
_refine_ls_weighting_details 'w=1/[\s^2^(Fo^2^)+(0.0197P)^2^+1.8897P] where P=(Fo^2^+2Fc^2^)/3'
_refine_ls_weighting_scheme calc
_refine_ls_wR_factor_gt 0.1026
_refine_ls_wR_factor_ref 0.1063
_reflns_Friedel_coverage 0.768
_reflns_Friedel_fraction_full 0.992
_reflns_Friedel_fraction_max 0.991
_reflns_number_gt 5835
_reflns_number_total 6358
_reflns_threshold_expression 'I > 2\s(I)'
_cod_data_source_file d1ob00614b2.cif
_cod_data_source_block bww19099
_cod_depositor_comments 'Adding full bibliography for 7158073--7158075.cif.'
_cod_original_cell_volume 2786.3(10)
_cod_database_code 7158075
_shelx_shelxl_version_number 2018/3
_shelx_space_group_comment
;
The symmetry employed for this shelxl refinement is uniquely defined
by the following loop, which should always be used as a source of
symmetry information in preference to the above space-group names.
They are only intended as comments.
;
_shelx_estimated_absorpt_t_max 0.982
_shelx_estimated_absorpt_t_min 0.947
_olex2_refinement_description
;
1. Fixed Uiso
 At 1.2 times of:
  All C(H) groups, All C(H,H) groups
2.a Secondary CH2 refined with riding coordinates:
 C8(H8A,H8B), C9(H9A,H9B), C17(H17A,H17B)
2.b Aromatic/amide H refined with riding coordinates:
 C2(H2), C3(H3), C5(H5), C6(H6), C12(H12), C13(H13), C14(H14), C15(H15),
 C16(H16), C20(H20), C21(H21), C22(H22), C23(H23), C25(H25), C26(H26), C28(H28),
  C29(H29), C30(H30), C31(H31), C32(H32)
;
_olex2_submission_special_instructions 'No special instructions were received'

loop_
_space_group_symop_operation_xyz
'x, y, z'
'-x+1/2, -y, z+1/2'
'-x, y+1/2, -z+1/2'
'x+1/2, -y+1/2, -z'

loop_
_atom_site_label
_atom_site_type_symbol
_atom_site_fract_x
_atom_site_fract_y
_atom_site_fract_z
_atom_site_U_iso_or_equiv
_atom_site_adp_type
_atom_site_occupancy
_atom_site_site_symmetry_order
_atom_site_calc_flag
_atom_site_refinement_flags_posn
_atom_site_refinement_flags_adp
_atom_site_refinement_flags_occupancy
_atom_site_disorder_assembly
_atom_site_disorder_group
Cl1 Cl 0.14108(14) 0.89827(11) 0.14896(5) 0.0477(3) Uani 1 1 d . . . . .
S1 S 0.79352(11) 0.07661(10) 0.02950(4) 0.0251(2) Uani 1 1 d . . . . .
O1 O 0.7273(3) 0.1205(3) -0.01583(10) 0.0332(7) Uani 1 1 d . . . . .
O2 O 0.8869(3) -0.0211(3) 0.02685(11) 0.0303(7) Uani 1 1 d . . . . .
O3 O 0.8770(3) 0.1887(3) 0.05208(11) 0.0272(6) Uani 1 1 d . . . . .
O4 O 0.4174(3) 0.3508(3) 0.17329(13) 0.0398(8) Uani 1 1 d . . . . .
O5 O 0.5287(3) 0.4209(3) 0.10269(11) 0.0287(6) Uani 1 1 d . . . . .
O6 O 0.6280(3) 0.0694(3) 0.16033(9) 0.0226(6) Uani 1 1 d . . . . .
N1 N 0.6831(3) 0.0493(3) 0.07432(11) 0.0206(7) Uani 1 1 d . . . . .
C1 C 0.2298(5) 0.7629(4) 0.14652(18) 0.0310(10) Uani 1 1 d . . . . .
C2 C 0.2261(5) 0.6884(4) 0.1887(2) 0.0458(13) Uani 1 1 d . . . . .
H2 H 0.177060 0.710618 0.219239 0.055 Uiso 1 1 calc R . . . .
C3 C 0.2950(5) 0.5798(5) 0.18628(18) 0.0434(12) Uani 1 1 d . . . . .
H3 H 0.292183 0.526655 0.215177 0.052 Uiso 1 1 calc R . . . .
C4 C 0.3679(4) 0.5480(3) 0.14228(16) 0.0266(9) Uani 1 1 d . . . . .
C5 C 0.3713(5) 0.6253(4) 0.10034(16) 0.0326(10) Uani 1 1 d . . . . .
H5 H 0.422405 0.604257 0.070187 0.039 Uiso 1 1 calc R . . . .
C6 C 0.3006(5) 0.7338(4) 0.10177(17) 0.0347(10) Uani 1 1 d . . . . .
H6 H 0.301089 0.786408 0.072666 0.042 Uiso 1 1 calc R . . . .
C7 C 0.4386(4) 0.4296(4) 0.14196(16) 0.0271(9) Uani 1 1 d . . . . .
C8 C 0.5994(4) 0.3061(4) 0.09878(17) 0.0293(9) Uani 1 1 d . . . . .
H8A H 0.611198 0.270934 0.133885 0.035 Uiso 1 1 calc R . . . .
H8B H 0.691489 0.317805 0.083243 0.035 Uiso 1 1 calc R . . . .
C9 C 0.5144(5) 0.2215(4) 0.06469(17) 0.0295(10) Uani 1 1 d . . . . .
H9A H 0.536159 0.238443 0.027764 0.035 Uiso 1 1 calc R . . . .
H9B H 0.415947 0.240101 0.070029 0.035 Uiso 1 1 calc R . . . .
C10 C 0.5364(4) 0.0865(4) 0.07469(15) 0.0228(8) Uani 1 1 d . . . . .
C11 C 0.4507(4) 0.0106(4) 0.03673(15) 0.0245(9) Uani 1 1 d . . . . .
C12 C 0.3122(4) 0.0386(4) 0.02908(17) 0.0319(10) Uani 1 1 d . . . . .
H12 H 0.272970 0.105792 0.046285 0.038 Uiso 1 1 calc R . . . .
C13 C 0.2321(5) -0.0313(4) -0.00346(18) 0.0375(11) Uani 1 1 d . . . . .
H13 H 0.138263 -0.011106 -0.008587 0.045 Uiso 1 1 calc R . . . .
C14 C 0.2865(5) -0.1300(4) -0.02861(18) 0.0379(11) Uani 1 1 d . . . . .
H14 H 0.230786 -0.177341 -0.050991 0.045 Uiso 1 1 calc R . . . .
C15 C 0.4223(5) -0.1591(5) -0.02087(18) 0.0392(12) Uani 1 1 d . . . . .
H15 H 0.460604 -0.227045 -0.037822 0.047 Uiso 1 1 calc R . . . .
C16 C 0.5040(5) -0.0890(4) 0.01175(17) 0.0343(10) Uani 1 1 d . . . . .
H16 H 0.597568 -0.110075 0.016912 0.041 Uiso 1 1 calc R . . . .
C17 C 0.5026(4) 0.0518(4) 0.13163(15) 0.0262(9) Uani 1 1 d . . . . .
H17A H 0.428644 0.103563 0.145616 0.031 Uiso 1 1 calc R . . . .
H17B H 0.472673 -0.032912 0.133729 0.031 Uiso 1 1 calc R . . . .
C18 C 0.7359(4) 0.0262(3) 0.12836(14) 0.0211(8) Uani 1 1 d . . . . .
C19 C 0.8634(4) 0.1009(3) 0.13940(14) 0.0215(8) Uani 1 1 d . . . . .
C20 C 0.9211(4) 0.0970(4) 0.18923(15) 0.0243(8) Uani 1 1 d . . . . .
H20 H 0.881484 0.046130 0.214836 0.029 Uiso 1 1 calc R . . . .
C21 C 1.0348(5) 0.1655(4) 0.20207(17) 0.0310(10) Uani 1 1 d . . . . .
H21 H 1.071469 0.162196 0.236318 0.037 Uiso 1 1 calc R . . . .
C22 C 1.0948(5) 0.2385(4) 0.16520(18) 0.0320(10) Uani 1 1 d . . . . .
H22 H 1.172880 0.285322 0.174102 0.038 Uiso 1 1 calc R . . . .
C23 C 1.0417(4) 0.2439(4) 0.11528(17) 0.0275(9) Uani 1 1 d . . . . .
H23 H 1.082935 0.293538 0.089603 0.033 Uiso 1 1 calc R . . . .
C24 C 0.9269(4) 0.1751(4) 0.10354(15) 0.0239(9) Uani 1 1 d . . . . .
C25 C 0.7622(4) -0.1060(3) 0.13627(14) 0.0226(8) Uani 1 1 d . . . . .
H25 H 0.820182 -0.145850 0.112082 0.027 Uiso 1 1 calc R . . . .
C26 C 0.7091(4) -0.1700(4) 0.17498(15) 0.0254(8) Uani 1 1 d . . . . .
H26 H 0.649172 -0.129379 0.198270 0.030 Uiso 1 1 calc R . . . .
C27 C 0.7347(5) -0.2982(4) 0.18507(16) 0.0299(10) Uani 1 1 d . . . . .
C28 C 0.8419(5) -0.3611(4) 0.16117(17) 0.0381(12) Uani 1 1 d . . . . .
H28 H 0.901879 -0.320108 0.138066 0.046 Uiso 1 1 calc R . . . .
C29 C 0.8618(7) -0.4814(5) 0.1705(2) 0.0564(17) Uani 1 1 d . . . . .
H29 H 0.934000 -0.523112 0.153403 0.068 Uiso 1 1 calc R . . . .
C30 C 0.7766(8) -0.5420(4) 0.2050(2) 0.0626(19) Uani 1 1 d . . . . .
H30 H 0.789785 -0.625145 0.211440 0.075 Uiso 1 1 calc R . . . .
C31 C 0.6727(6) -0.4806(5) 0.2299(2) 0.0520(16) Uani 1 1 d . . . . .
H31 H 0.615041 -0.521717 0.253770 0.062 Uiso 1 1 calc R . . . .
C32 C 0.6512(5) -0.3597(4) 0.22044(18) 0.0401(12) Uani 1 1 d . . . . .
H32 H 0.579582 -0.318435 0.238055 0.048 Uiso 1 1 calc R . . . .

loop_
_atom_site_aniso_label
_atom_site_aniso_U_11
_atom_site_aniso_U_22
_atom_site_aniso_U_33
_atom_site_aniso_U_23
_atom_site_aniso_U_13
_atom_site_aniso_U_12
Cl1 0.0485(7) 0.0321(6) 0.0626(8) -0.0019(6) 0.0115(6) 0.0162(6)
S1 0.0288(5) 0.0286(5) 0.0179(4) 0.0010(4) 0.0015(4) 0.0009(5)
O1 0.0356(17) 0.0466(19) 0.0173(13) 0.0076(13) -0.0034(12) -0.0012(16)
O2 0.0332(16) 0.0297(16) 0.0281(15) -0.0044(13) 0.0057(14) 0.0072(14)
O3 0.0328(16) 0.0260(15) 0.0228(13) 0.0031(12) -0.0008(13) -0.0040(14)
O4 0.0405(19) 0.0287(17) 0.050(2) 0.0134(15) 0.0079(16) 0.0011(15)
O5 0.0335(15) 0.0192(14) 0.0335(15) -0.0008(13) 0.0039(13) 0.0068(14)
O6 0.0222(13) 0.0276(14) 0.0181(12) -0.0034(11) 0.0034(11) 0.0022(13)
N1 0.0221(17) 0.0253(17) 0.0144(14) 0.0013(12) -0.0002(12) 0.0062(14)
C1 0.031(2) 0.023(2) 0.039(2) -0.0044(18) 0.005(2) 0.0050(19)
C2 0.051(3) 0.041(3) 0.046(3) 0.004(2) 0.025(3) 0.015(3)
C3 0.050(3) 0.040(3) 0.040(2) 0.015(2) 0.021(2) 0.015(3)
C4 0.030(2) 0.021(2) 0.030(2) 0.0020(17) 0.0025(18) 0.0005(18)
C5 0.042(3) 0.031(2) 0.025(2) -0.0016(18) 0.0039(19) 0.008(2)
C6 0.047(3) 0.028(2) 0.029(2) 0.0038(18) 0.002(2) 0.008(2)
C7 0.026(2) 0.022(2) 0.033(2) 0.0001(18) 0.0000(17) -0.0006(18)
C8 0.030(2) 0.019(2) 0.039(2) -0.0027(18) -0.0035(19) 0.0083(19)
C9 0.035(2) 0.024(2) 0.030(2) 0.0000(18) -0.0076(19) 0.0058(19)
C10 0.0201(18) 0.024(2) 0.0238(18) -0.0005(16) -0.0031(15) 0.0047(17)
C11 0.026(2) 0.025(2) 0.0229(19) -0.0001(16) -0.0019(17) 0.0025(18)
C12 0.028(2) 0.035(2) 0.033(2) -0.001(2) -0.004(2) 0.0045(19)
C13 0.030(2) 0.043(3) 0.040(3) 0.003(2) -0.008(2) -0.004(2)
C14 0.038(2) 0.045(3) 0.031(2) -0.004(2) -0.005(2) -0.015(2)
C15 0.039(3) 0.046(3) 0.033(2) -0.013(2) 0.003(2) -0.003(2)
C16 0.034(2) 0.034(2) 0.035(2) -0.006(2) -0.0017(19) 0.002(2)
C17 0.022(2) 0.032(2) 0.025(2) -0.0016(17) -0.0005(16) 0.0034(18)
C18 0.0215(19) 0.0237(19) 0.0181(17) 0.0015(15) -0.0013(15) 0.0011(17)
C19 0.0201(18) 0.0217(19) 0.0226(18) -0.0005(16) -0.0013(15) 0.0047(17)
C20 0.027(2) 0.023(2) 0.0230(18) -0.0005(16) -0.0025(16) 0.0011(18)
C21 0.030(2) 0.036(2) 0.028(2) -0.0050(19) -0.0076(19) 0.000(2)
C22 0.030(2) 0.030(2) 0.036(2) -0.009(2) -0.002(2) -0.001(2)
C23 0.025(2) 0.026(2) 0.031(2) -0.0023(18) 0.0035(18) -0.0022(19)
C24 0.027(2) 0.025(2) 0.0196(18) 0.0009(16) -0.0014(16) 0.0004(18)
C25 0.025(2) 0.0204(19) 0.0219(17) -0.0011(15) -0.0007(16) 0.0029(17)
C26 0.026(2) 0.026(2) 0.0242(18) 0.0002(16) -0.0029(17) 0.0006(18)
C27 0.043(3) 0.022(2) 0.024(2) 0.0013(16) -0.0120(19) -0.005(2)
C28 0.059(3) 0.026(2) 0.029(2) 0.0043(19) -0.004(2) 0.007(2)
C29 0.099(5) 0.033(3) 0.037(3) -0.007(2) -0.022(3) 0.022(3)
C30 0.113(6) 0.022(2) 0.053(3) 0.004(2) -0.042(4) -0.003(3)
C31 0.075(4) 0.030(3) 0.051(3) 0.016(2) -0.027(3) -0.022(3)
C32 0.045(3) 0.036(3) 0.040(3) 0.011(2) -0.013(2) -0.008(2)

loop_
_atom_type_symbol
_atom_type_description
_atom_type_scat_dispersion_real
_atom_type_scat_dispersion_imag
_atom_type_scat_source
C C 0.0033 0.0016 'International Tables Vol C Tables 4.2.6.8 and 6.1.1.4'
H H 0.0000 0.0000 'International Tables Vol C Tables 4.2.6.8 and 6.1.1.4'
Cl Cl 0.1484 0.1585 'International Tables Vol C Tables 4.2.6.8 and 6.1.1.4'
N N 0.0061 0.0033 'International Tables Vol C Tables 4.2.6.8 and 6.1.1.4'
O O 0.0106 0.0060 'International Tables Vol C Tables 4.2.6.8 and 6.1.1.4'
S S 0.1246 0.1234 'International Tables Vol C Tables 4.2.6.8 and 6.1.1.4'

loop_
_geom_angle_atom_site_label_1
_geom_angle_atom_site_label_2
_geom_angle_atom_site_label_3
_geom_angle
_geom_angle_site_symmetry_1
_geom_angle_site_symmetry_3
_geom_angle_publ_flag
O1 S1 O2 121.07(18) . . ?
O1 S1 O3 105.02(17) . . ?
O1 S1 N1 110.52(17) . . ?
O2 S1 O3 106.93(17) . . ?
O2 S1 N1 108.51(17) . . ?
O3 S1 N1 103.22(16) . . ?
C24 O3 S1 115.4(2) . . ?
C7 O5 C8 115.1(3) . . ?
C18 O6 C17 106.6(3) . . ?
C10 N1 S1 126.5(3) . . ?
C10 N1 C18 111.7(3) . . ?
C18 N1 S1 117.8(3) . . ?
C2 C1 Cl1 119.1(4) . . ?
C2 C1 C6 122.1(4) . . ?
C6 C1 Cl1 118.8(4) . . ?
C1 C2 H2 120.6 . . ?
C1 C2 C3 118.8(4) . . ?
C3 C2 H2 120.6 . . ?
C2 C3 H3 119.6 . . ?
C4 C3 C2 120.7(4) . . ?
C4 C3 H3 119.6 . . ?
C3 C4 C7 118.0(4) . . ?
C5 C4 C3 119.4(4) . . ?
C5 C4 C7 122.6(4) . . ?
C4 C5 H5 119.7 . . ?
C4 C5 C6 120.7(4) . . ?
C6 C5 H5 119.7 . . ?
C1 C6 C5 118.3(4) . . ?
C1 C6 H6 120.9 . . ?
C5 C6 H6 120.9 . . ?
O4 C7 O5 124.1(4) . . ?
O4 C7 C4 124.2(4) . . ?
O5 C7 C4 111.8(3) . . ?
O5 C8 H8A 109.9 . . ?
O5 C8 H8B 109.9 . . ?
O5 C8 C9 109.0(3) . . ?
H8A C8 H8B 108.3 . . ?
C9 C8 H8A 109.9 . . ?
C9 C8 H8B 109.9 . . ?
C8 C9 H9A 108.4 . . ?
C8 C9 H9B 108.4 . . ?
C8 C9 C10 115.5(3) . . ?
H9A C9 H9B 107.5 . . ?
C10 C9 H9A 108.4 . . ?
C10 C9 H9B 108.4 . . ?
N1 C10 C9 113.9(3) . . ?
N1 C10 C11 111.3(3) . . ?
N1 C10 C17 98.1(3) . . ?
C9 C10 C17 111.8(3) . . ?
C11 C10 C9 110.9(3) . . ?
C11 C10 C17 110.3(3) . . ?
C12 C11 C10 119.4(4) . . ?
C16 C11 C10 122.2(4) . . ?
C16 C11 C12 118.4(4) . . ?
C11 C12 H12 119.9 . . ?
C13 C12 C11 120.2(4) . . ?
C13 C12 H12 119.9 . . ?
C12 C13 H13 119.5 . . ?
C14 C13 C12 121.0(4) . . ?
C14 C13 H13 119.5 . . ?
C13 C14 H14 120.4 . . ?
C15 C14 C13 119.2(4) . . ?
C15 C14 H14 120.4 . . ?
C14 C15 H15 119.9 . . ?
C14 C15 C16 120.2(5) . . ?
C16 C15 H15 119.9 . . ?
C11 C16 C15 121.0(4) . . ?
C11 C16 H16 119.5 . . ?
C15 C16 H16 119.5 . . ?
O6 C17 C10 105.6(3) . . ?
O6 C17 H17A 110.6 . . ?
O6 C17 H17B 110.6 . . ?
C10 C17 H17A 110.6 . . ?
C10 C17 H17B 110.6 . . ?
H17A C17 H17B 108.7 . . ?
O6 C18 N1 102.9(3) . . ?
O6 C18 C19 108.1(3) . . ?
O6 C18 C25 112.3(3) . . ?
N1 C18 C19 111.0(3) . . ?
N1 C18 C25 110.4(3) . . ?
C25 C18 C19 111.8(3) . . ?
C20 C19 C18 118.8(3) . . ?
C24 C19 C18 124.6(3) . . ?
C24 C19 C20 116.6(4) . . ?
C19 C20 H20 119.3 . . ?
C21 C20 C19 121.5(4) . . ?
C21 C20 H20 119.3 . . ?
C20 C21 H21 120.0 . . ?
C22 C21 C20 120.0(4) . . ?
C22 C21 H21 120.0 . . ?
C21 C22 H22 119.9 . . ?
C21 C22 C23 120.3(4) . . ?
C23 C22 H22 119.9 . . ?
C22 C23 H23 120.7 . . ?
C22 C23 C24 118.6(4) . . ?
C24 C23 H23 120.7 . . ?
C19 C24 O3 122.1(4) . . ?
C19 C24 C23 123.0(4) . . ?
C23 C24 O3 114.8(4) . . ?
C18 C25 H25 118.0 . . ?
C26 C25 C18 124.0(4) . . ?
C26 C25 H25 118.0 . . ?
C25 C26 H26 117.0 . . ?
C25 C26 C27 125.9(4) . . ?
C27 C26 H26 117.0 . . ?
C28 C27 C26 122.4(4) . . ?
C32 C27 C26 119.4(4) . . ?
C32 C27 C28 118.2(4) . . ?
C27 C28 H28 119.4 . . ?
C29 C28 C27 121.1(5) . . ?
C29 C28 H28 119.4 . . ?
C28 C29 H29 120.0 . . ?
C28 C29 C30 120.0(6) . . ?
C30 C29 H29 120.0 . . ?
C29 C30 H30 120.2 . . ?
C31 C30 C29 119.5(5) . . ?
C31 C30 H30 120.2 . . ?
C30 C31 H31 119.6 . . ?
C30 C31 C32 120.9(5) . . ?
C32 C31 H31 119.6 . . ?
C27 C32 H32 119.9 . . ?
C31 C32 C27 120.2(5) . . ?
C31 C32 H32 119.9 . . ?

loop_
_geom_bond_atom_site_label_1
_geom_bond_atom_site_label_2
_geom_bond_distance
_geom_bond_site_symmetry_2
_geom_bond_publ_flag
Cl1 C1 1.739(4) . ?
S1 O1 1.418(3) . ?
S1 O2 1.420(3) . ?
S1 O3 1.599(3) . ?
S1 N1 1.604(3) . ?
O3 C24 1.416(4) . ?
O4 C7 1.209(5) . ?
O5 C7 1.340(5) . ?
O5 C8 1.456(5) . ?
O6 C17 1.439(4) . ?
O6 C18 1.417(4) . ?
N1 C10 1.487(5) . ?
N1 C18 1.502(4) . ?
C1 C2 1.367(6) . ?
C1 C6 1.379(6) . ?
C2 H2 0.9500 . ?
C2 C3 1.385(6) . ?
C3 H3 0.9500 . ?
C3 C4 1.380(6) . ?
C4 C5 1.380(5) . ?
C4 C7 1.488(5) . ?
C5 H5 0.9500 . ?
C5 C6 1.392(6) . ?
C6 H6 0.9500 . ?
C8 H8A 0.9900 . ?
C8 H8B 0.9900 . ?
C8 C9 1.529(6) . ?
C9 H9A 0.9900 . ?
C9 H9B 0.9900 . ?
C9 C10 1.542(6) . ?
C10 C11 1.537(5) . ?
C10 C17 1.548(5) . ?
C11 C12 1.398(5) . ?
C11 C16 1.384(6) . ?
C12 H12 0.9500 . ?
C12 C13 1.383(6) . ?
C13 H13 0.9500 . ?
C13 C14 1.382(6) . ?
C14 H14 0.9500 . ?
C14 C15 1.375(7) . ?
C15 H15 0.9500 . ?
C15 C16 1.394(6) . ?
C16 H16 0.9500 . ?
C17 H17A 0.9900 . ?
C17 H17B 0.9900 . ?
C18 C19 1.520(5) . ?
C18 C25 1.509(5) . ?
C19 C20 1.399(5) . ?
C19 C24 1.384(5) . ?
C20 H20 0.9500 . ?
C20 C21 1.384(6) . ?
C21 H21 0.9500 . ?
C21 C22 1.378(6) . ?
C22 H22 0.9500 . ?
C22 C23 1.384(6) . ?
C23 H23 0.9500 . ?
C23 C24 1.388(6) . ?
C25 H25 0.9500 . ?
C25 C26 1.328(5) . ?
C26 H26 0.9500 . ?
C26 C27 1.474(5) . ?
C27 C28 1.399(6) . ?
C27 C32 1.398(6) . ?
C28 H28 0.9500 . ?
C28 C29 1.376(6) . ?
C29 H29 0.9500 . ?
C29 C30 1.389(9) . ?
C30 H30 0.9500 . ?
C30 C31 1.378(8) . ?
C31 H31 0.9500 . ?
C31 C32 1.384(6) . ?
C32 H32 0.9500 . ?

loop_
_geom_torsion_atom_site_label_1
_geom_torsion_atom_site_label_2
_geom_torsion_atom_site_label_3
_geom_torsion_atom_site_label_4
_geom_torsion
_geom_torsion_site_symmetry_1
_geom_torsion_site_symmetry_2
_geom_torsion_site_symmetry_3
_geom_torsion_site_symmetry_4
_geom_torsion_publ_flag
Cl1 C1 C2 C3 179.0(4) . . . . ?
Cl1 C1 C6 C5 179.9(4) . . . . ?
S1 O3 C24 C19 -27.1(5) . . . . ?
S1 O3 C24 C23 154.3(3) . . . . ?
S1 N1 C10 C9 -52.0(4) . . . . ?
S1 N1 C10 C11 74.2(4) . . . . ?
S1 N1 C10 C17 -170.2(3) . . . . ?
S1 N1 C18 O6 149.6(2) . . . . ?
S1 N1 C18 C19 34.1(4) . . . . ?
S1 N1 C18 C25 -90.4(4) . . . . ?
O1 S1 O3 C24 166.4(3) . . . . ?
O1 S1 N1 C10 -12.2(4) . . . . ?
O1 S1 N1 C18 -167.8(3) . . . . ?
O2 S1 O3 C24 -63.8(3) . . . . ?
O2 S1 N1 C10 -147.1(3) . . . . ?
O2 S1 N1 C18 57.3(3) . . . . ?
O3 S1 N1 C10 99.7(3) . . . . ?
O3 S1 N1 C18 -56.0(3) . . . . ?
O5 C8 C9 C10 -154.7(3) . . . . ?
O6 C18 C19 C20 63.5(4) . . . . ?
O6 C18 C19 C24 -115.5(4) . . . . ?
O6 C18 C25 C26 -11.6(5) . . . . ?
N1 S1 O3 C24 50.6(3) . . . . ?
N1 C10 C11 C12 -175.4(4) . . . . ?
N1 C10 C11 C16 8.1(6) . . . . ?
N1 C10 C17 O6 31.7(4) . . . . ?
N1 C18 C19 C20 175.7(3) . . . . ?
N1 C18 C19 C24 -3.4(5) . . . . ?
N1 C18 C25 C26 -125.9(4) . . . . ?
C1 C2 C3 C4 0.9(8) . . . . ?
C2 C1 C6 C5 -0.7(7) . . . . ?
C2 C3 C4 C5 -0.2(8) . . . . ?
C2 C3 C4 C7 -179.4(5) . . . . ?
C3 C4 C5 C6 -0.9(7) . . . . ?
C3 C4 C7 O4 13.7(7) . . . . ?
C3 C4 C7 O5 -166.3(4) . . . . ?
C4 C5 C6 C1 1.4(7) . . . . ?
C5 C4 C7 O4 -165.5(5) . . . . ?
C5 C4 C7 O5 14.5(6) . . . . ?
C6 C1 C2 C3 -0.4(8) . . . . ?
C7 O5 C8 C9 88.9(4) . . . . ?
C7 C4 C5 C6 178.2(4) . . . . ?
C8 O5 C7 O4 1.7(6) . . . . ?
C8 O5 C7 C4 -178.3(3) . . . . ?
C8 C9 C10 N1 -51.1(5) . . . . ?
C8 C9 C10 C11 -177.6(4) . . . . ?
C8 C9 C10 C17 58.9(5) . . . . ?
C9 C10 C11 C12 -47.6(5) . . . . ?
C9 C10 C11 C16 136.0(4) . . . . ?
C9 C10 C17 O6 -88.1(4) . . . . ?
C10 N1 C18 O6 -9.5(4) . . . . ?
C10 N1 C18 C19 -125.0(3) . . . . ?
C10 N1 C18 C25 110.5(4) . . . . ?
C10 C11 C12 C13 -177.6(4) . . . . ?
C10 C11 C16 C15 177.4(4) . . . . ?
C11 C10 C17 O6 148.1(3) . . . . ?
C11 C12 C13 C14 0.5(7) . . . . ?
C12 C11 C16 C15 0.9(7) . . . . ?
C12 C13 C14 C15 0.2(7) . . . . ?
C13 C14 C15 C16 -0.4(7) . . . . ?
C14 C15 C16 C11 -0.2(7) . . . . ?
C16 C11 C12 C13 -1.1(6) . . . . ?
C17 O6 C18 N1 30.6(4) . . . . ?
C17 O6 C18 C19 148.1(3) . . . . ?
C17 O6 C18 C25 -88.2(4) . . . . ?
C17 C10 C11 C12 76.8(5) . . . . ?
C17 C10 C11 C16 -99.6(5) . . . . ?
C18 O6 C17 C10 -41.0(4) . . . . ?
C18 N1 C10 C9 104.9(4) . . . . ?
C18 N1 C10 C11 -128.9(3) . . . . ?
C18 N1 C10 C17 -13.3(4) . . . . ?
C18 C19 C20 C21 -178.1(4) . . . . ?
C18 C19 C24 O3 0.3(6) . . . . ?
C18 C19 C24 C23 178.7(4) . . . . ?
C18 C25 C26 C27 -178.2(4) . . . . ?
C19 C18 C25 C26 110.1(4) . . . . ?
C19 C20 C21 C22 -0.9(6) . . . . ?
C20 C19 C24 O3 -178.8(3) . . . . ?
C20 C19 C24 C23 -0.4(6) . . . . ?
C20 C21 C22 C23 0.1(7) . . . . ?
C21 C22 C23 C24 0.5(7) . . . . ?
C22 C23 C24 O3 178.2(4) . . . . ?
C22 C23 C24 C19 -0.3(6) . . . . ?
C24 C19 C20 C21 1.0(6) . . . . ?
C25 C18 C19 C20 -60.5(5) . . . . ?
C25 C18 C19 C24 120.4(4) . . . . ?
C25 C26 C27 C28 14.2(7) . . . . ?
C25 C26 C27 C32 -167.0(4) . . . . ?
C26 C27 C28 C29 -178.7(4) . . . . ?
C26 C27 C32 C31 179.1(4) . . . . ?
C27 C28 C29 C30 -1.3(8) . . . . ?
C28 C27 C32 C31 -2.0(7) . . . . ?
C28 C29 C30 C31 -0.3(8) . . . . ?
C29 C30 C31 C32 0.8(8) . . . . ?
C30 C31 C32 C27 0.4(8) . . . . ?
C32 C27 C28 C29 2.4(7) . . . . ?
